data_7159256
loop_
_publ_author_name
'Sierra, Sonia'
'L&#xf3;pez, Rosa'
'G&#xf3;mez-Bengoa, Enrique'
'Falvello, Larry R.'
'Urriolabeitia, Esteban P.'

_publ_section_title
;
 Synthesis of 1,2-diaminotruxinic &#x3b4;-cyclobutanes by
 BF<sub>3</sub>-controlled [2 + 2]-photocycloaddition of
 5(4<i>H</i>)-oxazolones and stereoselective expansion of
 &#x3b4;-cyclobutanes to give highly substituted
 pyrrolidine-2,5-dicarboxylates.
;
_journal_issue 15
_journal_name_full 'Organic &amp; biomolecular chemistry'
_journal_page_first 3203
_journal_page_last 3213
_journal_paper_doi 10.1039/d3ob00284e
_journal_volume 21
_journal_year 2023
_chemical_formula_moiety 'C34 H26 F4 N2 O6, C H Cl3'
_chemical_formula_sum 'C35 H27 Cl3 F4 N2 O6'
_chemical_formula_weight 753.93
_space_group_crystal_system triclinic
_space_group_IT_number 2
_space_group_name_Hall '-P 1'
_space_group_name_H-M_alt 'P -1'
_atom_sites_solution_hydrogens difmap
_atom_sites_solution_primary direct
_atom_sites_solution_secondary 'Fourier Difference Synthesis'
_audit_creation_method SHELXL-2018/3
_audit_update_record
;
2022-06-06 deposited with the CCDC.	2023-03-22 downloaded from the CCDC.
;
_cell_angle_alpha 99.183(2)
_cell_angle_beta 93.990(2)
_cell_angle_gamma 108.186(2)
_cell_formula_units_Z 2
_cell_length_a 9.4722(13)
_cell_length_b 10.4254(15)
_cell_length_c 18.483(3)
_cell_measurement_reflns_used 3825
_cell_measurement_temperature 120(2)
_cell_measurement_theta_max 24.704
_cell_measurement_theta_min 2.180
_cell_volume 1697.9(4)
_computing_cell_refinement 'SAINT+ in APEX3 v. 2017.3 (Bruker AXS, 2008)'
_computing_data_collection 'SMART in APEX2 v. 2008.4 (Bruker AXS, 2008)'
_computing_data_reduction 'SAINT+ in APEX3 v. 2017.3 (Bruker AXS, 2008)'
_computing_molecular_graphics 'ORTEP-3 (farrugia, 2012)'
_computing_publication_material 'XCIF program, PLATON(Spek, 1998)'
_computing_structure_refinement 'SHELXL-2018/3 (Sheldrick, 2018)'
_computing_structure_solution 'SHELXS-2013 (Sheldrick, 2013)'
_diffrn_ambient_temperature 120(2)
_diffrn_detector_area_resol_mean 8.26
_diffrn_measured_fraction_theta_full 1.000
_diffrn_measured_fraction_theta_max 0.996
_diffrn_measurement_device_type 'Bruker APEX DUO system'
_diffrn_measurement_method 'narrow \w frames'
_diffrn_radiation_monochromator graphite
_diffrn_radiation_source 'fine-focus sealed tube'
_diffrn_radiation_type MoK\a
_diffrn_radiation_wavelength 0.71073
_diffrn_reflns_av_R_equivalents 0.0377
_diffrn_reflns_av_unetI/netI 0.0537
_diffrn_reflns_Laue_measured_fraction_full 1.000
_diffrn_reflns_Laue_measured_fraction_max 0.996
_diffrn_reflns_limit_h_max 11
_diffrn_reflns_limit_h_min -11
_diffrn_reflns_limit_k_max 12
_diffrn_reflns_limit_k_min -13
_diffrn_reflns_limit_l_max 23
_diffrn_reflns_limit_l_min -23
_diffrn_reflns_number 17823
_diffrn_reflns_point_group_measured_fraction_full 1.000
_diffrn_reflns_point_group_measured_fraction_max 0.996
_diffrn_reflns_theta_full 25.242
_diffrn_reflns_theta_max 26.401
_diffrn_reflns_theta_min 1.125
_exptl_absorpt_coefficient_mu 0.341
_exptl_absorpt_correction_T_max 0.9583
_exptl_absorpt_correction_T_min 0.8372
_exptl_absorpt_correction_type multi-scan
_exptl_absorpt_process_details
;
 SADABS 2016/2: Krause, L., Herbst-Irmer, R., Sheldrick G.M. & Stalke D.,
 J. Appl. Cryst. 48 (2015) 3-10
;
_exptl_crystal_colour colourless
_exptl_crystal_density_diffrn 1.475
_exptl_crystal_description plate
_exptl_crystal_F_000 772
_exptl_crystal_size_max 0.250
_exptl_crystal_size_mid 0.170
_exptl_crystal_size_min 0.115
_refine_diff_density_max 0.495
_refine_diff_density_min -0.468
_refine_diff_density_rms 0.052
_refine_ls_extinction_method none
_refine_ls_goodness_of_fit_ref 1.011
_refine_ls_hydrogen_treatment refall
_refine_ls_matrix_type full
_refine_ls_number_parameters 576
_refine_ls_number_reflns 6931
_refine_ls_number_restraints 3
_refine_ls_restrained_S_all 447.202
_refine_ls_R_factor_all 0.0825
_refine_ls_R_factor_gt 0.0453
_refine_ls_shift/su_max 0.028
_refine_ls_shift/su_mean 0.001
_refine_ls_structure_factor_coef Fsqd
_refine_ls_weighting_details 'w=1/[\s^2^(Fo^2^)+(0.0495P)^2^+0.5915P] where P=(Fo^2^+2Fc^2^)/3'
_refine_ls_weighting_scheme calc
_refine_ls_wR_factor_gt 0.1005
_refine_ls_wR_factor_ref 0.1160
_reflns_Friedel_coverage 0.000
_reflns_number_gt 4584
_reflns_number_total 6931
_reflns_threshold_expression 'I > 2\s(I)'
_cod_data_source_file d3ob00284e2.cif
_cod_data_source_block cmpnd_2s
_cod_depositor_comments
;
The following automatic conversions were performed:

data item '_atom_sites_solution_primary' value 'Direct method' was
changed to 'direct'.

Automatic conversion script
Id: cif_fix_values 7556 2019-12-06 15:28:31Z antanas 

 Adding full bibliography for 7159254--7159256.cif.
;
_cod_database_code 7159256
_shelx_shelxl_version_number 2018/3
_shelx_space_group_comment
;
The symmetry employed for this shelxl refinement is uniquely defined
by the following loop, which should always be used as a source of
symmetry information in preference to the above space-group names.
They are only intended as comments.
;

loop_
_space_group_symop_operation_xyz
'x, y, z'
'-x, -y, -z'

loop_
_atom_site_label
_atom_site_type_symbol
_atom_site_fract_x
_atom_site_fract_y
_atom_site_fract_z
_atom_site_U_iso_or_equiv
_atom_site_adp_type
_atom_site_occupancy
_atom_site_site_symmetry_order
_atom_site_calc_flag
_atom_site_refinement_flags_posn
_atom_site_refinement_flags_adp
_atom_site_refinement_flags_occupancy
_atom_site_disorder_assembly
_atom_site_disorder_group
N1 N 0.7256(2) 0.7810(2) 0.32969(10) 0.0203(4) Uani 1 1 d . . . . .
N2 N 0.4842(2) 0.48527(18) 0.18482(10) 0.0200(4) Uani 1 1 d . . . . .
O1 O 0.75369(18) 0.47460(17) 0.23209(10) 0.0371(4) Uani 1 1 d . . . . .
O2 O 0.93412(16) 0.66981(15) 0.28418(9) 0.0288(4) Uani 1 1 d . . . . .
O3 O 0.72006(19) 0.61630(16) 0.39491(9) 0.0321(4) Uani 1 1 d . . . . .
O4 O 0.39360(17) 0.68246(16) 0.33919(9) 0.0286(4) Uani 1 1 d . . . . .
O5 O 0.39783(17) 0.46481(16) 0.31659(9) 0.0290(4) Uani 1 1 d . . . . .
O6 O 0.23524(16) 0.45014(15) 0.17008(9) 0.0251(4) Uani 1 1 d . . . . .
F1 F 0.77439(17) 1.22619(14) 0.15484(9) 0.0459(4) Uani 1 1 d . . . . .
F2 F 1.18433(15) 1.10035(16) 0.23214(9) 0.0479(4) Uani 1 1 d . . . . .
F3 F 0.32729(15) 0.54933(15) -0.05920(7) 0.0365(4) Uani 1 1 d . . . . .
F4 F 0.04718(17) 0.75301(18) 0.09030(9) 0.0542(5) Uani 1 1 d . . . . .
C1 C 0.6925(2) 0.6848(2) 0.26049(12) 0.0195(5) Uani 1 1 d . . . . .
C2 C 0.6862(2) 0.7617(2) 0.19448(12) 0.0194(5) Uani 1 1 d . . . . .
C3 C 0.5176(2) 0.7362(2) 0.20096(12) 0.0202(5) Uani 1 1 d . . . . .
C4 C 0.5166(2) 0.6106(2) 0.23828(12) 0.0197(5) Uani 1 1 d . . . . .
C5 C 0.7929(2) 0.5950(2) 0.25758(12) 0.0232(5) Uani 1 1 d . . . . .
C6 C 1.0383(3) 0.5921(3) 0.2829(2) 0.0437(8) Uani 1 1 d . . . . .
C7 C 0.7361(2) 0.7375(2) 0.39453(12) 0.0233(5) Uani 1 1 d . . . . .
C8 C 0.7699(2) 0.8432(2) 0.46355(12) 0.0239(5) Uani 1 1 d . . . . .
C9 C 0.7085(3) 0.9485(3) 0.47130(14) 0.0317(6) Uani 1 1 d . . . . .
C10 C 0.7398(3) 1.0412(3) 0.53810(15) 0.0405(7) Uani 1 1 d . . . . .
C11 C 0.8332(3) 1.0290(3) 0.59529(16) 0.0420(7) Uani 1 1 d . . . . .
C12 C 0.8955(3) 0.9250(3) 0.58721(14) 0.0361(6) Uani 1 1 d . . . . .
C13 C 0.8628(3) 0.8316(3) 0.52172(13) 0.0297(6) Uani 1 1 d . . . . .
C14 C 0.7897(2) 0.9055(2) 0.19831(12) 0.0207(5) Uani 1 1 d . . . . .
C15 C 0.7326(3) 1.0049(2) 0.17971(13) 0.0257(5) Uani 1 1 d . . . . .
C16 C 0.8312(3) 1.1331(2) 0.17718(14) 0.0302(6) Uani 1 1 d . . . . .
C17 C 0.9834(3) 1.1701(3) 0.19440(13) 0.0304(6) Uani 1 1 d . . . . .
C18 C 1.0350(3) 1.0693(3) 0.21370(13) 0.0302(6) Uani 1 1 d . . . . .
C19 C 0.9440(3) 0.9387(2) 0.21571(13) 0.0261(5) Uani 1 1 d . . . . .
C20 C 0.4079(2) 0.7137(2) 0.13366(12) 0.0201(5) Uani 1 1 d . . . . .
C21 C 0.4252(3) 0.6489(2) 0.06466(13) 0.0238(5) Uani 1 1 d . . . . .
C22 C 0.3124(3) 0.6179(2) 0.00713(12) 0.0261(5) Uani 1 1 d . . . . .
C23 C 0.1841(3) 0.6511(3) 0.01310(14) 0.0305(6) Uani 1 1 d . . . . .
C24 C 0.1726(3) 0.7188(3) 0.08153(14) 0.0312(6) Uani 1 1 d . . . . .
C25 C 0.2804(3) 0.7519(2) 0.14166(14) 0.0267(5) Uani 1 1 d . . . . .
C26 C 0.4268(2) 0.5918(2) 0.30355(12) 0.0224(5) Uani 1 1 d . . . . .
C27 C 0.3180(4) 0.4351(4) 0.37889(18) 0.0435(7) Uani 1 1 d . . . . .
C28 C 0.3414(2) 0.4106(2) 0.15575(12) 0.0208(5) Uani 1 1 d . . . . .
C29 C 0.3220(2) 0.2793(2) 0.10399(12) 0.0213(5) Uani 1 1 d . . . . .
C30 C 0.4151(3) 0.2016(2) 0.11261(14) 0.0276(5) Uani 1 1 d . . . . .
C31 C 0.3888(3) 0.0772(3) 0.06495(14) 0.0332(6) Uani 1 1 d . . . . .
C32 C 0.2720(3) 0.0322(3) 0.00788(14) 0.0332(6) Uani 1 1 d . . . . .
C33 C 0.1815(3) 0.1108(2) -0.00177(14) 0.0297(6) Uani 1 1 d . . . . .
C34 C 0.2060(3) 0.2328(2) 0.04627(13) 0.0260(5) Uani 1 1 d . . . . .
Cl1 Cl 0.59095(12) 0.28488(11) 0.45602(5) 0.0768(3) Uani 1 1 d . . . . .
C50A C 0.6536(4) 0.2918(4) 0.3710(2) 0.0371(9) Uiso 0.726(2) 1 d . . P A 1
Cl3A Cl 0.52099(13) 0.15965(12) 0.30716(7) 0.0624(4) Uani 0.726(2) 1 d . . P A 1
C50B C 0.7277(17) 0.3388(13) 0.4064(7) 0.058(3) Uiso 0.274(2) 1 d . . P A 2
Cl3B Cl 0.8885(4) 0.4174(4) 0.4794(2) 0.0811(14) Uani 0.274(2) 1 d . . P A 2
Cl2A Cl 0.8345(4) 0.2748(7) 0.3743(4) 0.0448(11) Uiso 0.472(17) 1 d . . P B 3
Cl2B Cl 0.8156(7) 0.2406(9) 0.3565(5) 0.0496(14) Uiso 0.364(17) 1 d . . P C 4
Cl2C Cl 0.836(3) 0.329(3) 0.406(2) 0.083(10) Uiso 0.057(7) 1 d . . P D 5
Cl2D Cl 0.7344(13) 0.2042(9) 0.3328(5) 0.049(3) Uiso 0.105(4) 1 d . . P E 6
H1N H 0.748(3) 0.863(3) 0.3300(13) 0.026(7) Uiso 1 1 d . . . . .
H2N H 0.555(3) 0.451(2) 0.1802(13) 0.029(7) Uiso 1 1 d . . . . .
H2 H 0.698(2) 0.702(2) 0.1516(12) 0.013(5) Uiso 1 1 d . . . . .
H3 H 0.507(3) 0.812(2) 0.2386(13) 0.031(7) Uiso 1 1 d . . . . .
H6A H 1.044(3) 0.553(3) 0.2330(18) 0.061(10) Uiso 1 1 d . . . . .
H6B H 1.000(3) 0.520(3) 0.3118(16) 0.054(9) Uiso 1 1 d . . . . .
H6C H 1.125(3) 0.651(3) 0.3071(15) 0.041(8) Uiso 1 1 d . . . . .
H9 H 0.646(3) 0.957(3) 0.4315(15) 0.038(7) Uiso 1 1 d . . . . .
H10 H 0.695(3) 1.109(3) 0.5438(14) 0.035(7) Uiso 1 1 d . . . . .
H11 H 0.851(3) 1.089(3) 0.6369(17) 0.056(9) Uiso 1 1 d . . . . .
H12 H 0.963(3) 0.919(3) 0.6288(15) 0.040(7) Uiso 1 1 d . . . . .
H13 H 0.899(3) 0.758(3) 0.5155(13) 0.032(7) Uiso 1 1 d . . . . .
H15 H 0.629(3) 0.989(2) 0.1665(13) 0.033(7) Uiso 1 1 d . . . . .
H17 H 1.050(3) 1.261(3) 0.1899(14) 0.040(7) Uiso 1 1 d . . . . .
H19 H 0.986(2) 0.871(2) 0.2279(12) 0.020(6) Uiso 1 1 d . . . . .
H21 H 0.507(3) 0.621(2) 0.0572(12) 0.024(6) Uiso 1 1 d . . . . .
H23 H 0.107(3) 0.625(2) -0.0271(14) 0.035(7) Uiso 1 1 d . . . . .
H25 H 0.267(3) 0.800(2) 0.1878(14) 0.028(6) Uiso 1 1 d . . . . .
H27A H 0.383(4) 0.487(3) 0.4225(18) 0.062(10) Uiso 1 1 d . . . . .
H27B H 0.295(4) 0.344(4) 0.3795(18) 0.066(10) Uiso 1 1 d . . . . .
H27C H 0.230(3) 0.458(3) 0.3753(16) 0.051(9) Uiso 1 1 d . . . . .
H30 H 0.495(3) 0.227(2) 0.1523(13) 0.023(6) Uiso 1 1 d . . . . .
H31 H 0.449(3) 0.024(3) 0.0713(13) 0.035(7) Uiso 1 1 d . . . . .
H32 H 0.256(3) -0.051(3) -0.0266(14) 0.036(7) Uiso 1 1 d . . . . .
H33 H 0.105(3) 0.083(2) -0.0386(14) 0.031(7) Uiso 1 1 d . . . . .
H34 H 0.148(2) 0.283(2) 0.0423(12) 0.016(6) Uiso 1 1 d . . . . .

loop_
_atom_site_aniso_label
_atom_site_aniso_U_11
_atom_site_aniso_U_22
_atom_site_aniso_U_33
_atom_site_aniso_U_23
_atom_site_aniso_U_13
_atom_site_aniso_U_12
N1 0.0205(10) 0.0165(10) 0.0218(10) 0.0022(8) 0.0015(8) 0.0043(8)
N2 0.0163(10) 0.0177(9) 0.0244(10) 0.0009(8) 0.0028(8) 0.0050(8)
O1 0.0289(10) 0.0253(10) 0.0534(12) -0.0065(8) -0.0033(8) 0.0126(8)
O2 0.0163(8) 0.0257(9) 0.0448(10) 0.0060(8) 0.0015(7) 0.0082(7)
O3 0.0419(11) 0.0221(9) 0.0303(9) 0.0064(7) 0.0016(8) 0.0076(7)
O4 0.0229(9) 0.0321(9) 0.0304(9) 0.0017(8) 0.0085(7) 0.0096(7)
O5 0.0313(9) 0.0281(9) 0.0276(9) 0.0109(7) 0.0121(7) 0.0053(7)
O6 0.0186(8) 0.0222(8) 0.0339(9) 0.0048(7) 0.0072(7) 0.0052(6)
F1 0.0434(9) 0.0205(7) 0.0762(12) 0.0128(7) 0.0131(8) 0.0111(6)
F2 0.0194(8) 0.0547(10) 0.0602(11) 0.0264(8) 0.0006(7) -0.0077(7)
F3 0.0358(8) 0.0478(9) 0.0222(7) -0.0016(6) 0.0019(6) 0.0128(7)
F4 0.0377(9) 0.0823(13) 0.0486(10) -0.0084(9) -0.0078(8) 0.0412(9)
C1 0.0178(11) 0.0194(11) 0.0193(11) 0.0027(9) 0.0030(9) 0.0036(9)
C2 0.0167(11) 0.0196(11) 0.0205(12) 0.0019(9) 0.0036(9) 0.0044(9)
C3 0.0171(11) 0.0188(11) 0.0244(12) 0.0042(9) 0.0042(9) 0.0053(9)
C4 0.0157(11) 0.0185(11) 0.0229(12) 0.0019(9) 0.0019(9) 0.0038(8)
C5 0.0197(12) 0.0257(13) 0.0244(12) 0.0054(10) 0.0035(9) 0.0074(9)
C6 0.0197(15) 0.0329(16) 0.080(3) 0.0122(17) 0.0028(16) 0.0113(12)
C7 0.0183(12) 0.0242(12) 0.0258(12) 0.0060(10) 0.0013(9) 0.0046(9)
C8 0.0229(12) 0.0222(12) 0.0224(12) 0.0057(10) 0.0060(10) 0.0004(9)
C9 0.0359(15) 0.0327(14) 0.0264(14) 0.0054(11) 0.0051(12) 0.0109(11)
C10 0.0557(19) 0.0315(15) 0.0350(16) 0.0039(12) 0.0094(14) 0.0158(14)
C11 0.0554(19) 0.0313(15) 0.0275(15) -0.0027(12) 0.0056(13) 0.0017(13)
C12 0.0394(16) 0.0345(15) 0.0244(14) 0.0067(11) -0.0032(12) -0.0008(12)
C13 0.0305(14) 0.0287(13) 0.0287(14) 0.0097(11) 0.0037(11) 0.0059(11)
C14 0.0188(11) 0.0228(12) 0.0170(11) 0.0013(9) 0.0052(9) 0.0026(9)
C15 0.0217(13) 0.0223(12) 0.0305(13) 0.0011(10) 0.0050(10) 0.0052(10)
C16 0.0348(14) 0.0207(12) 0.0362(14) 0.0054(11) 0.0106(11) 0.0092(10)
C17 0.0296(14) 0.0235(13) 0.0300(14) 0.0021(11) 0.0083(11) -0.0024(10)
C18 0.0170(12) 0.0379(14) 0.0279(13) 0.0080(11) 0.0032(10) -0.0027(10)
C19 0.0227(12) 0.0305(13) 0.0250(13) 0.0096(11) 0.0047(10) 0.0060(10)
C20 0.0159(11) 0.0153(11) 0.0271(12) 0.0065(9) 0.0025(9) 0.0015(8)
C21 0.0188(12) 0.0255(12) 0.0267(13) 0.0051(10) 0.0059(10) 0.0059(10)
C22 0.0289(13) 0.0259(12) 0.0203(12) 0.0035(10) 0.0036(10) 0.0050(10)
C23 0.0252(13) 0.0349(14) 0.0292(14) 0.0067(11) -0.0045(11) 0.0084(11)
C24 0.0234(13) 0.0350(14) 0.0395(15) 0.0048(12) 0.0006(11) 0.0172(11)
C25 0.0236(13) 0.0270(13) 0.0292(14) 0.0020(11) 0.0026(10) 0.0097(10)
C26 0.0146(11) 0.0244(12) 0.0251(12) 0.0042(10) 0.0009(9) 0.0029(9)
C27 0.0454(19) 0.0493(19) 0.0428(19) 0.0257(16) 0.0227(15) 0.0134(16)
C28 0.0198(12) 0.0185(11) 0.0234(12) 0.0073(9) 0.0051(9) 0.0031(9)
C29 0.0188(11) 0.0182(11) 0.0246(12) 0.0058(9) 0.0067(9) 0.0011(9)
C30 0.0258(13) 0.0255(13) 0.0285(14) 0.0036(10) -0.0016(11) 0.0062(10)
C31 0.0435(16) 0.0245(13) 0.0356(15) 0.0056(11) 0.0049(12) 0.0167(12)
C32 0.0435(16) 0.0214(13) 0.0286(14) 0.0006(11) 0.0040(12) 0.0043(11)
C33 0.0260(13) 0.0293(13) 0.0254(13) 0.0020(11) -0.0029(11) 0.0004(10)
C34 0.0213(12) 0.0250(12) 0.0315(14) 0.0062(11) 0.0037(10) 0.0070(10)
Cl1 0.1062(8) 0.0906(7) 0.0645(6) 0.0403(5) 0.0421(5) 0.0567(6)
Cl3A 0.0509(7) 0.0579(7) 0.0658(8) -0.0014(6) 0.0026(5) 0.0075(5)
Cl3B 0.075(3) 0.080(3) 0.104(3) 0.021(2) 0.029(2) 0.043(2)

loop_
_atom_type_symbol
_atom_type_description
_atom_type_scat_dispersion_real
_atom_type_scat_dispersion_imag
_atom_type_scat_source
C C 0.0033 0.0016 'International Tables Vol C Tables 4.2.6.8 and 6.1.1.4'
H H 0.0000 0.0000 'International Tables Vol C Tables 4.2.6.8 and 6.1.1.4'
Cl Cl 0.1484 0.1585 'International Tables Vol C Tables 4.2.6.8 and 6.1.1.4'
F F 0.0171 0.0103 'International Tables Vol C Tables 4.2.6.8 and 6.1.1.4'
N N 0.0061 0.0033 'International Tables Vol C Tables 4.2.6.8 and 6.1.1.4'
O O 0.0106 0.0060 'International Tables Vol C Tables 4.2.6.8 and 6.1.1.4'

loop_
_geom_angle_atom_site_label_1
_geom_angle_atom_site_label_2
_geom_angle_atom_site_label_3
_geom_angle
_geom_angle_site_symmetry_1
_geom_angle_site_symmetry_3
_geom_angle_publ_flag
C7 N1 C1 120.34(19) . . ?
C7 N1 H1N 119.2(17) . . ?
C1 N1 H1N 120.0(17) . . ?
C28 N2 C4 120.82(18) . . ?
C28 N2 H2N 121.1(17) . . ?
C4 N2 H2N 116.5(17) . . ?
C5 O2 C6 114.64(19) . . ?
C26 O5 C27 116.1(2) . . ?
N1 C1 C5 111.30(18) . . ?
N1 C1 C2 109.91(17) . . ?
C5 C1 C2 117.08(17) . . ?
N1 C1 C4 111.59(16) . . ?
C5 C1 C4 118.00(17) . . ?
C2 C1 C4 86.75(15) . . ?
C14 C2 C3 119.66(18) . . ?
C14 C2 C1 120.75(18) . . ?
C3 C2 C1 88.34(15) . . ?
C14 C2 H2 109.6(12) . . ?
C3 C2 H2 110.6(12) . . ?
C1 C2 H2 105.9(12) . . ?
C20 C3 C2 120.76(19) . . ?
C20 C3 C4 119.17(18) . . ?
C2 C3 C4 88.18(15) . . ?
C20 C3 H3 108.6(13) . . ?
C2 C3 H3 109.1(14) . . ?
C4 C3 H3 109.4(13) . . ?
N2 C4 C26 112.83(17) . . ?
N2 C4 C3 112.17(17) . . ?
C26 C4 C3 116.27(17) . . ?
N2 C4 C1 111.59(17) . . ?
C26 C4 C1 114.72(17) . . ?
C3 C4 C1 86.76(15) . . ?
O1 C5 O2 123.5(2) . . ?
O1 C5 C1 125.4(2) . . ?
O2 C5 C1 110.99(19) . . ?
O2 C6 H6A 110.4(19) . . ?
O2 C6 H6B 106.6(17) . . ?
H6A C6 H6B 111(3) . . ?
O2 C6 H6C 105.7(17) . . ?
H6A C6 H6C 114(3) . . ?
H6B C6 H6C 108(2) . . ?
O3 C7 N1 120.4(2) . . ?
O3 C7 C8 122.6(2) . . ?
N1 C7 C8 117.02(19) . . ?
C13 C8 C9 120.1(2) . . ?
C13 C8 C7 117.8(2) . . ?
C9 C8 C7 122.1(2) . . ?
C8 C9 C10 119.4(2) . . ?
C8 C9 H9 120.0(16) . . ?
C10 C9 H9 120.6(16) . . ?
C11 C10 C9 119.8(3) . . ?
C11 C10 H10 120.9(16) . . ?
C9 C10 H10 119.2(16) . . ?
C10 C11 C12 120.7(3) . . ?
C10 C11 H11 118.2(19) . . ?
C12 C11 H11 121(2) . . ?
C13 C12 C11 119.7(3) . . ?
C13 C12 H12 121.0(15) . . ?
C11 C12 H12 119.3(15) . . ?
C12 C13 C8 120.2(2) . . ?
C12 C13 H13 121.6(15) . . ?
C8 C13 H13 118.1(15) . . ?
C15 C14 C19 119.2(2) . . ?
C15 C14 C2 119.7(2) . . ?
C19 C14 C2 120.95(19) . . ?
C16 C15 C14 118.8(2) . . ?
C16 C15 H15 117.5(14) . . ?
C14 C15 H15 123.7(14) . . ?
F1 C16 C17 118.2(2) . . ?
F1 C16 C15 118.0(2) . . ?
C17 C16 C15 123.8(2) . . ?
C16 C17 C18 115.5(2) . . ?
C16 C17 H17 121.3(15) . . ?
C18 C17 H17 123.0(15) . . ?
F2 C18 C19 117.9(2) . . ?
F2 C18 C17 118.2(2) . . ?
C19 C18 C17 123.9(2) . . ?
C18 C19 C14 118.8(2) . . ?
C18 C19 H19 120.8(13) . . ?
C14 C19 H19 120.4(13) . . ?
C21 C20 C25 119.1(2) . . ?
C21 C20 C3 122.05(19) . . ?
C25 C20 C3 118.8(2) . . ?
C22 C21 C20 119.0(2) . . ?
C22 C21 H21 119.0(15) . . ?
C20 C21 H21 121.8(15) . . ?
F3 C22 C23 117.7(2) . . ?
F3 C22 C21 118.7(2) . . ?
C23 C22 C21 123.6(2) . . ?
C22 C23 C24 115.8(2) . . ?
C22 C23 H23 121.3(15) . . ?
C24 C23 H23 122.9(15) . . ?
F4 C24 C23 118.0(2) . . ?
F4 C24 C25 118.4(2) . . ?
C23 C24 C25 123.6(2) . . ?
C24 C25 C20 118.8(2) . . ?
C24 C25 H25 120.0(14) . . ?
C20 C25 H25 121.3(14) . . ?
O4 C26 O5 125.8(2) . . ?
O4 C26 C4 123.6(2) . . ?
O5 C26 C4 110.58(18) . . ?
O5 C27 H27A 107.6(19) . . ?
O5 C27 H27B 109(2) . . ?
H27A C27 H27B 109(3) . . ?
O5 C27 H27C 110.3(17) . . ?
H27A C27 H27C 111(3) . . ?
H27B C27 H27C 110(3) . . ?
O6 C28 N2 122.0(2) . . ?
O6 C28 C29 122.4(2) . . ?
N2 C28 C29 115.61(19) . . ?
C34 C29 C30 119.2(2) . . ?
C34 C29 C28 118.8(2) . . ?
C30 C29 C28 122.0(2) . . ?
C31 C30 C29 119.9(2) . . ?
C31 C30 H30 117.3(13) . . ?
C29 C30 H30 122.7(13) . . ?
C32 C31 C30 120.0(2) . . ?
C32 C31 H31 120.0(16) . . ?
C30 C31 H31 119.9(16) . . ?
C33 C32 C31 120.1(2) . . ?
C33 C32 H32 118.9(15) . . ?
C31 C32 H32 120.9(15) . . ?
C34 C33 C32 119.8(2) . . ?
C34 C33 H33 118.8(15) . . ?
C32 C33 H33 121.4(15) . . ?
C33 C34 C29 120.9(2) . . ?
C33 C34 H34 121.3(15) . . ?
C29 C34 H34 117.8(15) . . ?
Cl1 C50A Cl3A 106.8(2) . . ?
Cl1 C50B Cl3B 100.9(7) . . ?
C50B Cl3B Cl3B 148.6(5) . 2_766 ?

loop_
_geom_bond_atom_site_label_1
_geom_bond_atom_site_label_2
_geom_bond_distance
_geom_bond_site_symmetry_2
_geom_bond_publ_flag
N1 C7 1.356(3) . ?
N1 C1 1.442(3) . ?
N1 H1N 0.81(2) . ?
N2 C28 1.354(3) . ?
N2 C4 1.440(3) . ?
N2 H2N 0.86(2) . ?
O1 C5 1.197(3) . ?
O2 C5 1.332(3) . ?
O2 C6 1.458(3) . ?
O3 C7 1.225(3) . ?
O4 C26 1.201(3) . ?
O5 C26 1.331(3) . ?
O5 C27 1.443(3) . ?
O6 C28 1.229(3) . ?
F1 C16 1.351(3) . ?
F2 C18 1.354(3) . ?
F3 C22 1.357(3) . ?
F4 C24 1.356(3) . ?
C1 C5 1.526(3) . ?
C1 C2 1.571(3) . ?
C1 C4 1.594(3) . ?
C2 C14 1.501(3) . ?
C2 C3 1.551(3) . ?
C2 H2 0.96(2) . ?
C3 C20 1.502(3) . ?
C3 C4 1.573(3) . ?
C3 H3 1.00(2) . ?
C4 C26 1.527(3) . ?
C6 H6A 0.96(3) . ?
C6 H6B 0.98(3) . ?
C6 H6C 0.89(3) . ?
C7 C8 1.490(3) . ?
C8 C13 1.386(3) . ?
C8 C9 1.387(3) . ?
C9 C10 1.391(4) . ?
C9 H9 0.94(3) . ?
C10 C11 1.378(4) . ?
C10 H10 0.92(2) . ?
C11 C12 1.380(4) . ?
C11 H11 0.88(3) . ?
C12 C13 1.376(4) . ?
C12 H12 0.99(3) . ?
C13 H13 0.93(2) . ?
C14 C15 1.386(3) . ?
C14 C19 1.394(3) . ?
C15 C16 1.381(3) . ?
C15 H15 0.95(2) . ?
C16 C17 1.371(3) . ?
C17 C18 1.373(3) . ?
C17 H17 0.98(3) . ?
C18 C19 1.373(3) . ?
C19 H19 0.96(2) . ?
C20 C21 1.390(3) . ?
C20 C25 1.395(3) . ?
C21 C22 1.376(3) . ?
C21 H21 0.92(2) . ?
C22 C23 1.371(3) . ?
C23 C24 1.375(3) . ?
C23 H23 0.94(3) . ?
C24 C25 1.377(3) . ?
C25 H25 0.96(2) . ?
C27 H27A 0.95(3) . ?
C27 H27B 0.91(3) . ?
C27 H27C 0.94(3) . ?
C28 C29 1.491(3) . ?
C29 C34 1.386(3) . ?
C29 C30 1.389(3) . ?
C30 C31 1.387(3) . ?
C30 H30 0.95(2) . ?
C31 C32 1.383(4) . ?
C31 H31 0.92(2) . ?
C32 C33 1.379(4) . ?
C32 H32 0.95(3) . ?
C33 C34 1.374(3) . ?
C33 H33 0.90(3) . ?
C34 H34 0.88(2) . ?
Cl1 C50B 1.647(14) . ?
Cl1 C50A 1.722(4) . ?
C50A Cl3A 1.751(4) . ?
C50B Cl3B 1.842(15) . ?
Cl3B Cl3B 2.257(8) 2_766 ?

loop_
_geom_torsion_atom_site_label_1
_geom_torsion_atom_site_label_2
_geom_torsion_atom_site_label_3
_geom_torsion_atom_site_label_4
_geom_torsion
_geom_torsion_site_symmetry_1
_geom_torsion_site_symmetry_2
_geom_torsion_site_symmetry_3
_geom_torsion_site_symmetry_4
_geom_torsion_publ_flag
C7 N1 C1 C5 -48.9(3) . . . . ?
C7 N1 C1 C2 179.77(18) . . . . ?
C7 N1 C1 C4 85.3(2) . . . . ?
N1 C1 C2 C14 35.7(3) . . . . ?
C5 C1 C2 C14 -92.5(2) . . . . ?
C4 C1 C2 C14 147.55(19) . . . . ?
N1 C1 C2 C3 -88.23(18) . . . . ?
C5 C1 C2 C3 143.51(19) . . . . ?
C4 C1 C2 C3 23.57(15) . . . . ?
C14 C2 C3 C20 88.0(3) . . . . ?
C1 C2 C3 C20 -147.14(19) . . . . ?
C14 C2 C3 C4 -148.8(2) . . . . ?
C1 C2 C3 C4 -23.87(15) . . . . ?
C28 N2 C4 C26 52.7(3) . . . . ?
C28 N2 C4 C3 -80.9(2) . . . . ?
C28 N2 C4 C1 -176.41(17) . . . . ?
C20 C3 C4 N2 36.1(3) . . . . ?
C2 C3 C4 N2 -88.49(19) . . . . ?
C20 C3 C4 C26 -95.8(2) . . . . ?
C2 C3 C4 C26 139.58(19) . . . . ?
C20 C3 C4 C1 148.16(19) . . . . ?
C2 C3 C4 C1 23.53(15) . . . . ?
N1 C1 C4 N2 -160.52(17) . . . . ?
C5 C1 C4 N2 -29.8(2) . . . . ?
C2 C1 C4 N2 89.34(18) . . . . ?
N1 C1 C4 C26 -30.6(2) . . . . ?
C5 C1 C4 C26 100.1(2) . . . . ?
C2 C1 C4 C26 -140.76(18) . . . . ?
N1 C1 C4 C3 86.89(18) . . . . ?
C5 C1 C4 C3 -142.34(19) . . . . ?
C2 C1 C4 C3 -23.25(15) . . . . ?
C6 O2 C5 O1 -2.5(3) . . . . ?
C6 O2 C5 C1 -179.5(2) . . . . ?
N1 C1 C5 O1 139.8(2) . . . . ?
C2 C1 C5 O1 -92.6(3) . . . . ?
C4 C1 C5 O1 9.0(3) . . . . ?
N1 C1 C5 O2 -43.2(2) . . . . ?
C2 C1 C5 O2 84.4(2) . . . . ?
C4 C1 C5 O2 -174.08(17) . . . . ?
C1 N1 C7 O3 1.2(3) . . . . ?
C1 N1 C7 C8 -179.72(18) . . . . ?
O3 C7 C8 C13 36.1(3) . . . . ?
N1 C7 C8 C13 -142.9(2) . . . . ?
O3 C7 C8 C9 -142.2(2) . . . . ?
N1 C7 C8 C9 38.8(3) . . . . ?
C13 C8 C9 C10 -0.7(4) . . . . ?
C7 C8 C9 C10 177.6(2) . . . . ?
C8 C9 C10 C11 1.1(4) . . . . ?
C9 C10 C11 C12 -0.4(4) . . . . ?
C10 C11 C12 C13 -0.7(4) . . . . ?
C11 C12 C13 C8 1.2(4) . . . . ?
C9 C8 C13 C12 -0.5(4) . . . . ?
C7 C8 C13 C12 -178.8(2) . . . . ?
C3 C2 C14 C15 -24.4(3) . . . . ?
C1 C2 C14 C15 -131.8(2) . . . . ?
C3 C2 C14 C19 159.8(2) . . . . ?
C1 C2 C14 C19 52.4(3) . . . . ?
C19 C14 C15 C16 1.6(3) . . . . ?
C2 C14 C15 C16 -174.2(2) . . . . ?
C14 C15 C16 F1 176.3(2) . . . . ?
C14 C15 C16 C17 -2.2(4) . . . . ?
F1 C16 C17 C18 -177.3(2) . . . . ?
C15 C16 C17 C18 1.1(4) . . . . ?
C16 C17 C18 F2 -179.2(2) . . . . ?
C16 C17 C18 C19 0.5(4) . . . . ?
F2 C18 C19 C14 178.8(2) . . . . ?
C17 C18 C19 C14 -1.0(4) . . . . ?
C15 C14 C19 C18 -0.2(3) . . . . ?
C2 C14 C19 C18 175.7(2) . . . . ?
C2 C3 C20 C21 32.4(3) . . . . ?
C4 C3 C20 C21 -74.5(3) . . . . ?
C2 C3 C20 C25 -151.4(2) . . . . ?
C4 C3 C20 C25 101.7(2) . . . . ?
C25 C20 C21 C22 -3.3(3) . . . . ?
C3 C20 C21 C22 172.9(2) . . . . ?
C20 C21 C22 F3 -177.15(19) . . . . ?
C20 C21 C22 C23 2.1(4) . . . . ?
F3 C22 C23 C24 179.1(2) . . . . ?
C21 C22 C23 C24 -0.1(4) . . . . ?
C22 C23 C24 F4 -179.6(2) . . . . ?
C22 C23 C24 C25 -0.5(4) . . . . ?
F4 C24 C25 C20 178.3(2) . . . . ?
C23 C24 C25 C20 -0.9(4) . . . . ?
C21 C20 C25 C24 2.8(3) . . . . ?
C3 C20 C25 C24 -173.5(2) . . . . ?
C27 O5 C26 O4 0.7(3) . . . . ?
C27 O5 C26 C4 177.8(2) . . . . ?
N2 C4 C26 O4 -152.4(2) . . . . ?
C3 C4 C26 O4 -20.8(3) . . . . ?
C1 C4 C26 O4 78.3(3) . . . . ?
N2 C4 C26 O5 30.4(2) . . . . ?
C3 C4 C26 O5 162.01(17) . . . . ?
C1 C4 C26 O5 -98.9(2) . . . . ?
C4 N2 C28 O6 4.5(3) . . . . ?
C4 N2 C28 C29 -176.92(18) . . . . ?
O6 C28 C29 C34 30.5(3) . . . . ?
N2 C28 C29 C34 -148.2(2) . . . . ?
O6 C28 C29 C30 -148.6(2) . . . . ?
N2 C28 C29 C30 32.8(3) . . . . ?
C34 C29 C30 C31 -1.8(3) . . . . ?
C28 C29 C30 C31 177.2(2) . . . . ?
C29 C30 C31 C32 1.5(4) . . . . ?
C30 C31 C32 C33 0.0(4) . . . . ?
C31 C32 C33 C34 -1.2(4) . . . . ?
C32 C33 C34 C29 0.9(4) . . . . ?
C30 C29 C34 C33 0.6(3) . . . . ?
C28 C29 C34 C33 -178.4(2) . . . . ?
Cl1 C50B Cl3B Cl3B -146.7(6) . . . 2_766 ?
